data_4502052
loop_
_publ_author_name
'Lapidus, Saul H.'
'Stephens, Peter W.'
'Arora, Kapildev K.'
'Shattock, Tanise R.'
'Zaworotko, Michael J.'

_publ_section_title
;
 A Comparison of Cocrystal Structure Solutions from Powder and Single
 Crystal Techniques
;
_journal_issue 10
_journal_name_full 'Crystal Growth &amp; Design'
_journal_page_first 4630
_journal_paper_doi 10.1021/cg1009237
_journal_volume 10
_journal_year 2010
_chemical_formula_moiety '2(C11 H9 N), C7 H6 O3'
_chemical_formula_sum 'C29 H24 N2 O3'
_chemical_formula_weight 448.50
_chemical_melting_point 389.6(15)
_chemical_name_common '1:2 Co-crystal of 3HBA + 4PP'
_chemical_name_systematic
;
1:2 Co-crystal of 3-hydroxybenzoic acid and 4-phenylpyridine 
;
_space_group_IT_number 14
_symmetry_cell_setting monoclinic
_symmetry_Int_Tables_number 14
_symmetry_space_group_name_Hall '-P 2yn'
_symmetry_space_group_name_H-M 'P 1 21/n 1'
_cell_angle_alpha 90
_cell_angle_beta 92.808(3)
_cell_angle_gamma 90
_cell_formula_units_Z 4
_cell_length_a 9.3537(3)
_cell_length_b 21.1172(6)
_cell_length_c 11.9072(4)
_cell_measurement_temperature 300
_cell_volume 2349.13(13)
_computing_cell_refinement TOPAS-Academic
_computing_data_collection SPEC
_computing_data_reduction TOPAS-Academic
_computing_structure_refinement TOPAS-Academic
_computing_structure_solution TOPAS-Academic
_diffrn_ambient_temperature 300
_diffrn_detector 'NaI scintillation counter'
_diffrn_measurement_device_type 'Huber diffractometer'
_diffrn_radiation_monochromator 'Si(111) channel cut'
_diffrn_radiation_type synchrotron
_diffrn_radiation_wavelength 0.69992
_diffrn_source synchrotron
_pd_block_diffractogram_id Saul_2
_pd_instr_location
;
X16C, National Synchrotron Light Source, Brookhaven National Laboratory
;
_pd_meas_2theta_range_inc 0.005
_pd_meas_2theta_range_max 32.96
_pd_meas_2theta_range_min 2.0
_pd_meas_number_of_points 6193
_pd_meas_scan_method step
_pd_proc_2theta_range_inc 0.005
_pd_proc_2theta_range_max 32.96
_pd_proc_2theta_range_min 2.0
_pd_proc_ls_background_function
;
Chebyshev polynomial with 59 coefficients
;
_pd_proc_ls_pref_orient_corr
;
none
;
_pd_proc_ls_profile_function
;
Simple_Axial_model function with Rp=9999,Rs=330 in TOPAS-Academic
;
_pd_proc_ls_prof_R_factor 0.06758
_pd_proc_ls_prof_wR_expected 0.058
_pd_proc_ls_prof_wR_factor 0.06938
_pd_proc_wavelength 0.69992
_pd_spec_mounting
;
capillary
;
_pd_spec_mount_mode transmission
_pd_spec_shape cylinder
_refine_ls_goodness_of_fit_all 1.196
_refine_ls_number_parameters 59
_refine_ls_weighting_details 1/(sigma*sigma)
_refine_ls_weighting_scheme sigma
_cod_data_source_file cg1009237_si_002.cif
_cod_data_source_block Saul_2
_cod_depositor_comments
;
The following automatic conversions were performed:

'_chemical_melting_point' value '115-118 C' was changed to
'389.6(15)' - it was converted from degrees Celsius(C) to Kelvins(K),
the average value was taken and precision was
estimated.

'_symmetry_cell_setting' value 'Monoclinic' changed to
'monoclinic' according to
/home/saulius/struct/CIF-dictionaries/cif_core.dic dictionary named
'cif_core.dic' version 2.4.2 from 2011-04-26.

Automatic conversion script
Id: cif_fix_values 1715 2011-07-08 13:25:40Z adriana 
;
_cod_original_sg_symbol_H-M 'P 21/n'
_cod_database_code 4502052

loop_
_symmetry_equiv_pos_site_id
_symmetry_equiv_pos_as_xyz
1 '-x, -y, -z'
2 '-x+1/2, y+1/2, -z+1/2'
3 'x, y, z'
4 'x+1/2, -y+1/2, z+1/2'

loop_
_atom_site_label
_atom_site_type_symbol
_atom_site_symmetry_multiplicity
_atom_site_fract_x
_atom_site_fract_y
_atom_site_fract_z
_atom_site_occupancy
_atom_site_B_iso_or_equiv
C1 C 0 -0.7601551 -0.1088675 -0.2111262 1 4.92(13)
C2 C 0 -0.752794 -0.1744646 -0.2236077 1 4.92(13)
C3 C 0 -0.7548616 -0.2136225 -0.1293223 1 4.92(13)
C4 C 0 -0.7642902 -0.1871834 -0.0225554 1 4.92(13)
C5 C 0 -0.7716512 -0.1215863 -0.01007392 1 4.92(13)
C6 C 0 -0.7695837 -0.08242835 -0.1043593 1 4.92(13)
C7 C 0 -0.7579851 -0.06776918 -0.3100835 1 4.92(13)
O1 O 0 -0.7897455 -0.005361432 -0.3010086 1 4.92(13)
O2 O 0 -0.7270441 -0.09006912 -0.4023806 1 4.92(13)
O3 O 0 -0.7477642 -0.2768693 -0.1413565 1 4.92(13)
H2 H 0 -0.7467121 -0.1915192 -0.2924779 1 4.92(13)
H4 H 0 -0.7656238 -0.2124424 0.03826362 1 4.92(13)
H5 H 0 -0.7777332 -0.1045317 0.0587963 1 4.92(13)
H6 H 0 -0.774332 -0.04011479 -0.09630812 1 4.92(13)
H1O H 0 -0.7884118 0.01989751 -0.3618276 1 4.92(13)
H3O H 0 -0.7416823 -0.2939239 -0.2102268 1 4.92(13)
C36 C 0 -0.7774605 0.5376584 -0.6208935 1 4.92(13)
C37 C 0 -0.9060023 0.5073103 -0.6515614 1 4.92(13)
C38 C 0 -0.9121418 0.4644904 -0.7409043 1 4.92(13)
C40 C 0 -0.6611979 0.4823667 -0.7689114 1 4.92(13)
C41 C 0 -0.6550583 0.5251866 -0.6795686 1 4.92(13)
C33 C 0 -0.7707465 0.5844843 -0.5231919 1 4.92(13)
C34 C 0 -0.6460204 0.5897724 -0.4546328 1 4.92(13)
C35 C 0 -0.6398808 0.6325923 -0.3652899 1 4.92(13)
C31 C 0 -0.8761116 0.6638975 -0.4116747 1 4.92(13)
C32 C 0 -0.8822512 0.6210777 -0.5010176 1 4.92(13)
N31 N 0 -0.7550158 0.6690317 -0.3451111 1 4.92(13)
C39 C 0 -0.7897396 0.4520186 -0.7995793 1 4.92(13)
H37 H 0 -0.9849581 0.5153552 -0.613713 1 4.92(13)
H38 H 0 -0.995058 0.4449143 -0.7606867 1 4.92(13)
H39 H 0 -0.7937 0.4243976 -0.8572102 1 4.92(13)
H40 H 0 -0.5822421 0.4743218 -0.8067599 1 4.92(13)
H41 H 0 -0.5721422 0.5447627 -0.6597862 1 4.92(13)
H34 H 0 -0.5695259 0.5655625 -0.4680394 1 4.92(13)
H35 H 0 -0.559426 0.6360034 -0.3210657 1 4.92(13)
H31 H 0 -0.9526062 0.6881075 -0.3982681 1 4.92(13)
H32 H 0 -0.9637815 0.6184562 -0.5441459 1 4.92(13)
C16 C 0 0.2452236 0.2015905 0.2612057 1 4.92(13)
C21 C 0 0.3746395 0.2316569 0.2421782 1 4.92(13)
C20 C 0 0.3828611 0.2748918 0.1541245 1 4.92(13)
C18 C 0 0.1322512 0.2579938 0.1041258 1 4.92(13)
C17 C 0 0.1240295 0.214759 0.1921795 1 4.92(13)
C13 C 0 0.2362328 0.1543107 0.3574975 1 4.92(13)
C14 C 0 0.3592723 0.1231064 0.3989471 1 4.92(13)
C15 C 0 0.3510507 0.07987154 0.4870008 1 4.92(13)
C11 C 0 0.1041515 0.09848716 0.4920053 1 4.92(13)
C12 C 0 0.1123732 0.141722 0.4039516 1 4.92(13)
N11 N 0 0.2236099 0.06819112 0.5322484 1 4.92(13)
C19 C 0 0.261667 0.2880603 0.08509832 1 4.92(13)
H21 H 0 0.452816 0.2231626 0.2867038 1 4.92(13)
H20 H 0 0.4663411 0.2942862 0.1418508 1 4.92(13)
H19 H 0 0.2669704 0.315949 0.02829908 1 4.92(13)
H18 H 0 0.05407461 0.2664882 0.05960028 1 4.92(13)
H17 H 0 0.04054951 0.1953646 0.2044532 1 4.92(13)
H14 H 0 0.4439427 0.1308668 0.368885 1 4.92(13)
H15 H 0 0.4304176 0.05974315 0.5137379 1 4.92(13)
H11 H 0 0.01948112 0.0907268 0.5220674 1 4.92(13)
H12 H 0 0.03166508 0.1613011 0.3785451 1 4.92(13)

loop_
_atom_type_symbol
_atom_type_description
_atom_type_scat_dispersion_real
_atom_type_scat_dispersion_imag
_atom_type_scat_source
C C 0.0033 0.0016 'International Tables Vol C Tables 4.2.6.8 and 6.1.1.4'
H H 0.0000 0.0000 'International Tables Vol C Tables 4.2.6.8 and 6.1.1.4'
N N 0.0061 0.0033 'International Tables Vol C Tables 4.2.6.8 and 6.1.1.4'
O O 0.0106 0.0060 'International Tables Vol C Tables 4.2.6.8 and 6.1.1.4'

loop_
_geom_angle_atom_site_label_1
_geom_angle_atom_site_label_2
_geom_angle_atom_site_label_3
_geom_angle
_geom_angle_publ_flag
C7 O1 H1O 120.00 no
C3 O3 H3O 120.00 no
C11 N11 C15 120.00 yes
C31 N31 C35 120.00 yes
N11 C11 C12 120.00 yes
C11 C12 C13 121.51(23) no
C12 C13 C14 118.49(57) no
C14 C13 C16 120.00 no
C12 C13 C16 121.51(23) no
C13 C14 C15 120.00 no
N11 C15 C14 120.00 yes
C13 C16 C17 120.00 no
C13 C16 C21 120.00 no
C17 C16 C21 120.00 no
C16 C17 C18 120.00 no
C17 C18 C19 120.00 no
C18 C19 C20 120.00 no
C19 C20 C21 120.00 no
C16 C21 C20 120.00 no
N11 C11 H11 120.00 no
C12 C11 H11 120.00 no
C11 C12 H12 118.00 no
C13 C12 H12 120.00 no
C13 C14 H14 120.00 no
C15 C14 H14 120.00 no
C14 C15 H15 120.00 no
N11 C15 H15 120.00 no
C16 C17 H17 120.00 no
C18 C17 H17 120.00 no
C17 C18 H18 120.00 no
C19 C18 H18 120.00 no
C20 C19 H19 120.00 no
C18 C19 H19 120.00 no
C19 C20 H20 120.00 no
C21 C20 H20 120.00 no
C16 C21 H21 120.00 no
C20 C21 H21 120.00 no
N31 C31 C32 120.00 yes
C31 C32 C33 121.51(23) no
C32 C33 C36 121.51(23) no
C34 C33 C36 120.00 no
C32 C33 C34 118.49(57) no
C33 C34 C35 120.00 no
N31 C35 C34 120.00 yes
C33 C36 C37 120.00 no
C37 C36 C41 120.00 no
C33 C36 C41 120.00 no
C36 C37 C38 120.00 no
C37 C38 C39 120.00 no
C38 C39 C40 120.00 no
C39 C40 C41 120.00 no
C36 C41 C40 120.00 no
C32 C31 H31 120.00 no
N31 C31 H31 120.00 no
C31 C32 H32 118.00 no
C33 C32 H32 120.00 no
C35 C34 H34 120.00 no
C33 C34 H34 120.00 no
N31 C35 H35 120.00 no
C34 C35 H35 120.00 no
C36 C37 H37 120.00 no
C38 C37 H37 120.00 no
C39 C38 H38 120.00 no
C37 C38 H38 120.00 no
C38 C39 H39 120.00 no
C40 C39 H39 120.00 no
C41 C40 H40 120.00 no
C39 C40 H40 120.00 no
C40 C41 H41 120.00 no
C36 C41 H41 120.00 no
C2 C1 C7 120.00 no
C6 C1 C7 120.00 no
C2 C1 C6 120.00 no
C1 C2 C3 120.00 no
O3 C3 C4 120.00 yes
O3 C3 C2 120.00 yes
C2 C3 C4 120.00 no
C3 C4 C5 120.00 no
C4 C5 C6 120.00 no
C1 C6 C5 120.00 no
O2 C7 C1 120.00 yes
O1 C7 O2 120.00 yes
O1 C7 C1 120.00 yes
C1 C2 H2 120.00 no
C3 C2 H2 120.00 no
C3 C4 H4 120.00 no
C5 C4 H4 120.00 no
C4 C5 H5 120.00 no
C6 C5 H5 120.00 no
C1 C6 H6 120.00 no
C5 C6 H6 120.00 no

loop_
_geom_bond_atom_site_label_1
_geom_bond_atom_site_label_2
_geom_bond_distance
_geom_bond_publ_flag
O1 C7 1.356(19) yes
O2 C7 1.243(17) yes
O3 C3 1.345(17) yes
O1 H1O 0.9000 no
O3 H3O 0.9000 no
N11 C15 1.3546(55) yes
N11 C11 1.3546(55) yes
N31 C31 1.3546(55) yes
N31 C35 1.3546(55) yes
C11 C12 1.3952(30) no
C12 C13 1.3348(83) no
C13 C14 1.3952(30) no
C13 C16 1.5258(95) no
C14 C15 1.3952(30) no
C16 C21 1.3952(30) no
C16 C17 1.3952(30) no
C17 C18 1.3952(30) no
C18 C19 1.3952(30) no
C19 C20 1.3952(30) no
C20 C21 1.3952(30) no
C11 H11 0.9000 no
C12 H12 0.9000 no
C14 H14 0.9000 no
C15 H15 0.9000 no
C17 H17 0.9000 no
C18 H18 0.9000 no
C19 H19 0.9000 no
C20 H20 0.9000 no
C21 H21 0.9000 no
C31 C32 1.3952(30) no
C32 C33 1.3348(83) no
C33 C36 1.5258(95) no
C33 C34 1.3952(30) no
C34 C35 1.3952(30) no
C36 C37 1.3952(30) no
C36 C41 1.3952(30) no
C37 C38 1.3952(30) no
C38 C39 1.3952(30) no
C39 C40 1.3952(30) no
C40 C41 1.3952(30) no
C31 H31 0.9000 no
C32 H32 0.9000 no
C34 H34 0.9000 no
C35 H35 0.9000 no
C37 H37 0.9000 no
C38 H38 0.9000 no
C39 H39 0.9000 no
C40 H40 0.9000 no
C41 H41 0.9000 no
C1 C7 1.464(12) no
C1 C2 1.3952(30) no
C1 C6 1.3952(30) no
C2 C3 1.3952(30) no
C3 C4 1.3952(30) no
C4 C5 1.3952(30) no
C5 C6 1.3952(30) no
C2 H2 0.9000 no
C4 H4 0.9000 no
C5 H5 0.9000 no
C6 H6 0.9000 no

loop_
_geom_torsion_atom_site_label_1
_geom_torsion_atom_site_label_2
_geom_torsion_atom_site_label_3
_geom_torsion_atom_site_label_4
_geom_torsion
_geom_torsion_publ_flag
C15 N11 C11 C12 0.00 no
C11 N11 C15 C14 0.00 no
C35 N31 C31 C32 -0.02 no
C31 N31 C35 C34 -0.02 no
N11 C11 C12 C13 -0.02 no
C11 C12 C13 C16 179.98 no
C11 C12 C13 C14 0.02 no
C12 C13 C16 C21 155.94 no
C14 C13 C16 C17 155.94 no
C12 C13 C16 C17 -24.06 no
C16 C13 C14 C15 -180.00 no
C12 C13 C14 C15 -0.02 no
C14 C13 C16 C21 -24.06 no
C13 C14 C15 N11 0.00 no
C13 C16 C17 C18 -180.00 no
C13 C16 C21 C20 -180.00 no
C17 C16 C21 C20 0.00 no
C21 C16 C17 C18 0.00 no
C16 C17 C18 C19 0.00 no
C17 C18 C19 C20 0.00 no
C18 C19 C20 C21 0.00 no
C19 C20 C21 C16 0.00 no
N31 C31 C32 C33 0.00 no
C31 C32 C33 C34 -0.02 no
C31 C32 C33 C36 180.00 no
C36 C33 C34 C35 180.00 no
C32 C33 C36 C37 -33.55 no
C32 C33 C36 C41 146.45 no
C34 C33 C36 C37 146.45 no
C34 C33 C36 C41 -33.55 no
C32 C33 C34 C35 0.00 no
C33 C34 C35 N31 0.00 no
C33 C36 C37 C38 -180.00 no
C41 C36 C37 C38 0.00 no
C33 C36 C41 C40 180.00 no
C37 C36 C41 C40 0.00 no
C36 C37 C38 C39 0.02 no
C37 C38 C39 C40 -0.02 no
C38 C39 C40 C41 0.00 no
C39 C40 C41 C36 0.00 no
C6 C1 C2 C3 0.00 no
C7 C1 C2 C3 180.00 no
C2 C1 C6 C5 0.00 no
C7 C1 C6 C5 -180.00 no
C2 C1 C7 O1 168.62 no
C2 C1 C7 O2 -11.38 no
C6 C1 C7 O1 -11.38 no
C6 C1 C7 O2 168.62 no
C1 C2 C3 O3 -180.00 no
C1 C2 C3 C4 0.00 no
O3 C3 C4 C5 179.97 no
C2 C3 C4 C5 -0.02 no
C3 C4 C5 C6 0.02 no
C4 C5 C6 C1 -0.02 no

loop_
_cod_related_entry_id
_cod_related_entry_database
_cod_related_entry_code
1 ChemSpider 30661360
